data_7016036
loop_
_publ_author_name
'Chen, Huei-Siou'
'Chang, Wei-Chun'
'Su, Chaochin'
'Li, Ting-Yu'
'Hsu, Nai-Mu'
'Tingare, Yogesh S.'
'Li, Chung-Yen'
'Shie, Jun-Han'
'Li, Wen-Ren'

_publ_section_title
;
 Carbene-based ruthenium photosensitizers.
;
_journal_issue 25
_journal_name_full 'Dalton transactions (Cambridge, England : 2003)'
_journal_page_first 6765
_journal_page_last 6770
_journal_paper_doi 10.1039/c1dt10072f
_journal_volume 40
_journal_year 2011
_chemical_formula_sum 'C32 H25 F2 N7 O4 Ru S2'
_chemical_formula_weight 774.78
_chemical_name_systematic
;
?
;
_space_group_IT_number 9
_symmetry_cell_setting monoclinic
_symmetry_space_group_name_Hall 'C -2yc'
_symmetry_space_group_name_H-M 'C 1 c 1'
_atom_sites_solution_hydrogens geom
_atom_sites_solution_primary direct
_atom_sites_solution_secondary difmap
_audit_creation_method SHELXL-97
_cell_angle_alpha 90.00
_cell_angle_beta 109.473(3)
_cell_angle_gamma 90.00
_cell_formula_units_Z 4
_cell_length_a 15.827(2)
_cell_length_b 17.404(3)
_cell_length_c 15.344(2)
_cell_measurement_reflns_used 9951
_cell_measurement_temperature 100(2)
_cell_measurement_theta_max 26.3953
_cell_measurement_theta_min 2.5486
_cell_volume 3984.8(10)
_computing_cell_refinement 'SAINT V7.34A (Bruker AXS, 2006)'
_computing_data_collection 'APEX2 (Bruker AXS, 2010)'
_computing_data_reduction 'SAINT V7.34A (Bruker AXS, 2006)'
_computing_molecular_graphics 'SHELXTL (Sheldrick, 2008)'
_computing_publication_material SHELXTL
_computing_structure_refinement 'SHELXL-97 (Sheldrick, 2008)'
_computing_structure_solution 'SHELXS-97 (Sheldrick, 2008)'
_diffrn_ambient_temperature 100(2)
_diffrn_detector_area_resol_mean 8.3333
_diffrn_measured_fraction_theta_full 0.996
_diffrn_measured_fraction_theta_max 0.996
_diffrn_measurement_device_type 'Bruker APEX-II CCD'
_diffrn_measurement_method '\f and \w scans'
_diffrn_radiation_monochromator graphite
_diffrn_radiation_source 'fine-focus sealed tube'
_diffrn_radiation_type MoK\a
_diffrn_radiation_wavelength 0.71073
_diffrn_reflns_av_R_equivalents 0.0651
_diffrn_reflns_av_sigmaI/netI 0.0699
_diffrn_reflns_limit_h_max 19
_diffrn_reflns_limit_h_min -19
_diffrn_reflns_limit_k_max 21
_diffrn_reflns_limit_k_min -21
_diffrn_reflns_limit_l_max 17
_diffrn_reflns_limit_l_min -19
_diffrn_reflns_number 26959
_diffrn_reflns_theta_full 26.46
_diffrn_reflns_theta_max 26.46
_diffrn_reflns_theta_min 1.80
_exptl_absorpt_coefficient_mu 0.548
_exptl_absorpt_correction_T_max 0.7454
_exptl_absorpt_correction_T_min 0.5985
_exptl_absorpt_correction_type multi-scan
_exptl_absorpt_process_details 'SADABS V2008/1 (Bruker AXS)'
_exptl_crystal_colour Black
_exptl_crystal_density_diffrn 1.292
_exptl_crystal_density_meas ?
_exptl_crystal_density_method 'not measured'
_exptl_crystal_description Needle
_exptl_crystal_F_000 1568
_exptl_crystal_size_max 0.25
_exptl_crystal_size_mid 0.02
_exptl_crystal_size_min 0.02
_platon_squeeze_details
;
;
_refine_diff_density_max 0.685
_refine_diff_density_min -1.116
_refine_diff_density_rms 0.079
_refine_ls_abs_structure_details 'Flack H D (1983), Acta Cryst. A39, 876-881'
_refine_ls_abs_structure_Flack -0.03(3)
_refine_ls_extinction_method none
_refine_ls_goodness_of_fit_ref 0.995
_refine_ls_hydrogen_treatment constr
_refine_ls_matrix_type full
_refine_ls_number_parameters 436
_refine_ls_number_reflns 7550
_refine_ls_number_restraints 8
_refine_ls_restrained_S_all 0.996
_refine_ls_R_factor_all 0.0535
_refine_ls_R_factor_gt 0.0402
_refine_ls_shift/su_max 0.010
_refine_ls_shift/su_mean 0.000
_refine_ls_structure_factor_coef Fsqd
_refine_ls_weighting_details 'calc w=1/[\s^2^(Fo^2^)+(0.0433P)^2^+0.0000P] where P=(Fo^2^+2Fc^2^)/3'
_refine_ls_weighting_scheme calc
_refine_ls_wR_factor_gt 0.0820
_refine_ls_wR_factor_ref 0.0861
_reflns_number_gt 6257
_reflns_number_total 7550
_reflns_threshold_expression >2sigma(I)
_cod_data_source_file c1dt10072f.txt
_cod_data_source_block 100730lts
_cod_depositor_comments
;
The following automatic conversions were performed:

'_exptl_crystal_density_meas' value 'not measured' was changed to '?'
- the value is perceived as not measured.

Automatic conversion script
Id: cif_fix_values 3008 2015-01-20 13:52:24Z robertas 
;
_cod_original_cell_volume 3984.7(10)
_cod_database_code 7016036

loop_
_symmetry_equiv_pos_as_xyz
'x, y, z'
'x, -y, z+1/2'
'x+1/2, y+1/2, z'
'x+1/2, -y+1/2, z+1/2'

loop_
_atom_site_label
_atom_site_type_symbol
_atom_site_fract_x
_atom_site_fract_y
_atom_site_fract_z
_atom_site_U_iso_or_equiv
_atom_site_adp_type
_atom_site_occupancy
_atom_site_symmetry_multiplicity
_atom_site_calc_flag
_atom_site_refinement_flags
_atom_site_disorder_assembly
_atom_site_disorder_group
Ru1 Ru 0.511183(18) 0.468725(17) 0.745045(19) 0.01603(8) Uani 1 1 d . . .
S1 S 0.35074(9) 0.26521(8) 0.83786(10) 0.0374(3) Uani 1 1 d . . .
S2 S 0.62174(12) 0.24828(8) 0.62868(11) 0.0497(4) Uani 1 1 d . . .
N1 N 0.4454(3) 0.3864(3) 0.7920(3) 0.0198(11) Uani 1 1 d . . .
N2 N 0.5778(3) 0.3813(3) 0.7058(3) 0.0183(10) Uani 1 1 d . . .
N3 N 0.4472(3) 0.5554(3) 0.7910(3) 0.0214(11) Uani 1 1 d . . .
N4 N 0.5735(3) 0.5495(2) 0.9181(3) 0.0245(9) Uani 1 1 d . . .
N5 N 0.6790(2) 0.4681(2) 0.9304(2) 0.0225(8) Uani 1 1 d . . .
N6 N 0.5612(3) 0.5507(3) 0.6795(3) 0.0177(10) Uani 1 1 d . . .
N7 N 0.4146(3) 0.4656(2) 0.6114(3) 0.0188(10) Uani 1 1 d . . .
O1 O 0.6903(2) 0.7757(2) 0.5552(2) 0.0412(9) Uani 1 1 d . . .
O2 O 0.5865(2) 0.72188(17) 0.4330(2) 0.0309(7) Uani 1 1 d . . .
O3 O 0.1515(2) 0.44988(19) 0.3176(3) 0.0306(8) Uani 1 1 d . . .
O4 O 0.23548(19) 0.54562(17) 0.2929(2) 0.0288(7) Uani 1 1 d . . .
C1 C 0.4043(3) 0.3352(3) 0.8083(4) 0.0210(12) Uani 1 1 d . . .
C2 C 0.5952(3) 0.3267(3) 0.6760(4) 0.0227(12) Uani 1 1 d . . .
C3 C 0.3676(3) 0.5884(3) 0.7434(4) 0.0317(13) Uani 1 1 d . . .
H3 H 0.3337 0.5683 0.6845 0.038 Uiso 1 1 calc R . .
C4 C 0.3338(3) 0.6512(3) 0.7785(5) 0.0452(16) Uani 1 1 d . . .
H4 H 0.2773 0.6723 0.7436 0.054 Uiso 1 1 calc R . .
C5 C 0.3814(4) 0.6824(3) 0.8623(5) 0.0471(17) Uani 1 1 d . . .
C6 C 0.4624(3) 0.6493(3) 0.9113(4) 0.0393(14) Uani 1 1 d . . .
H6 H 0.4974 0.6691 0.9699 0.047 Uiso 1 1 calc R . .
C7 C 0.4922(3) 0.5865(3) 0.8738(4) 0.0242(11) Uani 1 1 d . . .
C8 C 0.5987(3) 0.4902(3) 0.8712(4) 0.0207(11) Uani 1 1 d . . .
C9 C 0.6389(3) 0.5646(3) 1.0025(4) 0.0372(13) Uani 1 1 d . . .
H9 H 0.6371 0.6032 1.0456 0.045 Uiso 1 1 calc R . .
C10 C 0.7041(3) 0.5147(3) 1.0112(4) 0.0354(13) Uani 1 1 d . . .
H10 H 0.7581 0.5106 1.0623 0.042 Uiso 1 1 calc R . .
C11 C 0.7378(3) 0.4107(3) 0.9119(3) 0.0265(10) Uani 1 1 d . . .
H11A H 0.7024 0.3781 0.8595 0.032 Uiso 1 1 calc R . .
H11B H 0.7617 0.3772 0.9668 0.032 Uiso 1 1 calc R . .
C12 C 0.8150(3) 0.4454(2) 0.8890(3) 0.0244(10) Uani 1 1 d . . .
C13 C 0.8918(3) 0.4680(3) 0.9583(4) 0.0450(13) Uani 1 1 d . . .
H13 H 0.8978 0.4596 1.0213 0.054 Uiso 1 1 calc R . .
C14 C 0.9600(4) 0.5029(4) 0.9354(4) 0.0537(16) Uani 1 1 d . . .
C15 C 0.9563(3) 0.5145(3) 0.8463(4) 0.0430(14) Uani 1 1 d . . .
H15 H 1.0046 0.5366 0.8311 0.052 Uiso 1 1 calc R . .
C16 C 0.8784(4) 0.4922(4) 0.7805(4) 0.0453(14) Uani 1 1 d . . .
C17 C 0.8082(3) 0.4582(3) 0.7981(4) 0.0380(13) Uani 1 1 d . . .
H17 H 0.7559 0.4437 0.7490 0.046 Uiso 1 1 calc R . .
C18 C 0.3472(4) 0.7524(3) 0.8979(6) 0.071(2) Uani 1 1 d . . .
H18A H 0.2947 0.7729 0.8492 0.107 Uiso 1 1 calc R . .
H18B H 0.3943 0.7916 0.9159 0.107 Uiso 1 1 calc R . .
H18C H 0.3302 0.7383 0.9517 0.107 Uiso 1 1 calc R . .
C19 C 0.6350(3) 0.5924(3) 0.7150(3) 0.0213(11) Uani 1 1 d . . .
H19 H 0.6719 0.5821 0.7768 0.026 Uiso 1 1 calc R . .
C20 C 0.6618(3) 0.6503(3) 0.6672(3) 0.0264(11) Uani 1 1 d . . .
H20 H 0.7139 0.6800 0.6966 0.032 Uiso 1 1 calc R . .
C21 C 0.6103(3) 0.6635(3) 0.5755(3) 0.0204(9) Uani 1 1 d . . .
C22 C 0.5340(3) 0.6205(3) 0.5368(3) 0.0199(9) Uani 1 1 d . . .
H22 H 0.4979 0.6291 0.4744 0.024 Uiso 1 1 calc R . .
C23 C 0.5094(3) 0.5648(3) 0.5883(3) 0.0183(10) Uani 1 1 d . . .
C24 C 0.4281(3) 0.5184(2) 0.5519(3) 0.0190(11) Uani 1 1 d . . .
C25 C 0.3654(3) 0.5277(2) 0.4641(3) 0.0178(9) Uani 1 1 d . . .
H25 H 0.3745 0.5655 0.4234 0.021 Uiso 1 1 calc R . .
C26 C 0.2886(3) 0.4810(2) 0.4357(3) 0.0201(9) Uani 1 1 d . . .
C27 C 0.2774(3) 0.4263(3) 0.4962(3) 0.0258(10) Uani 1 1 d . . .
H27 H 0.2264 0.3936 0.4790 0.031 Uiso 1 1 calc R . .
C28 C 0.3427(3) 0.4204(3) 0.5832(3) 0.0276(11) Uani 1 1 d . . .
H28 H 0.3357 0.3821 0.6244 0.033 Uiso 1 1 calc R . .
C29 C 0.6347(3) 0.7272(2) 0.5220(3) 0.0208(9) Uani 1 1 d . . .
C30 C 0.5945(3) 0.7840(3) 0.3732(3) 0.0353(12) Uani 1 1 d . . .
H30A H 0.5841 0.8332 0.3989 0.053 Uiso 1 1 calc R . .
H30B H 0.5501 0.7770 0.3115 0.053 Uiso 1 1 calc R . .
H30C H 0.6548 0.7836 0.3687 0.053 Uiso 1 1 calc R . .
C31 C 0.2172(3) 0.4890(2) 0.3426(3) 0.0232(10) Uani 1 1 d . . .
C32 C 0.1688(3) 0.5576(3) 0.2036(4) 0.0395(13) Uani 1 1 d U . .
H32A H 0.1679 0.5135 0.1637 0.059 Uiso 1 1 calc R . .
H32B H 0.1832 0.6043 0.1757 0.059 Uiso 1 1 calc R . .
H32C H 0.1098 0.5634 0.2107 0.059 Uiso 1 1 calc R . .
F1 F 1.0359(2) 0.5248(3) 1.0033(3) 0.1002(19) Uani 1 1 d . . .
F2 F 0.8741(2) 0.5037(3) 0.6917(2) 0.0917(16) Uani 1 1 d . . .

loop_
_atom_site_aniso_label
_atom_site_aniso_U_11
_atom_site_aniso_U_22
_atom_site_aniso_U_33
_atom_site_aniso_U_23
_atom_site_aniso_U_13
_atom_site_aniso_U_12
Ru1 0.01718(13) 0.01769(14) 0.00906(14) 0.0015(2) -0.00117(10) -0.00101(19)
S1 0.0413(7) 0.0350(7) 0.0283(8) 0.0055(6) 0.0014(6) -0.0163(6)
S2 0.0820(11) 0.0347(8) 0.0287(8) -0.0003(6) 0.0137(8) 0.0278(8)
N1 0.022(2) 0.021(3) 0.012(2) -0.0020(19) -0.0012(18) 0.0056(19)
N2 0.021(2) 0.023(3) 0.010(2) -0.0022(19) 0.0044(18) 0.0002(18)
N3 0.015(2) 0.018(2) 0.030(3) -0.0028(19) 0.0051(18) -0.0009(17)
N4 0.026(2) 0.028(2) 0.017(2) -0.0086(18) 0.0037(18) 0.0005(18)
N5 0.0209(17) 0.029(2) 0.0136(19) -0.0045(17) 0.0005(15) 0.0017(16)
N6 0.021(2) 0.020(2) 0.011(2) 0.0016(17) 0.0024(17) 0.0010(16)
N7 0.020(2) 0.023(2) 0.009(2) 0.0065(16) -0.0015(17) -0.0059(16)
O1 0.050(2) 0.044(2) 0.0183(19) 0.0073(16) -0.0043(16) -0.0312(17)
O2 0.0441(18) 0.0263(17) 0.0126(17) 0.0047(13) -0.0035(14) -0.0151(14)
O3 0.0247(17) 0.041(2) 0.020(2) 0.0033(15) -0.0003(14) -0.0098(14)
O4 0.0267(15) 0.0380(19) 0.0126(17) 0.0075(13) -0.0058(13) -0.0059(13)
C1 0.019(2) 0.028(3) 0.013(3) -0.004(2) 0.0010(19) 0.002(2)
C2 0.029(3) 0.027(3) 0.009(3) 0.001(2) 0.002(2) -0.003(2)
C3 0.025(2) 0.031(3) 0.032(4) 0.018(2) 0.001(2) 0.007(2)
C4 0.023(3) 0.025(3) 0.082(5) 0.011(3) 0.011(3) 0.010(2)
C5 0.043(3) 0.026(3) 0.079(5) -0.012(3) 0.029(3) -0.001(3)
C6 0.034(3) 0.035(3) 0.053(4) -0.018(3) 0.020(3) -0.013(2)
C7 0.018(2) 0.023(3) 0.028(3) -0.003(2) 0.004(2) 0.0016(19)
C8 0.016(2) 0.020(2) 0.023(3) 0.005(2) 0.002(2) 0.0034(19)
C9 0.036(3) 0.045(3) 0.020(3) -0.018(3) -0.005(2) -0.002(3)
C10 0.027(3) 0.049(4) 0.021(3) -0.018(2) -0.003(2) 0.002(2)
C11 0.025(2) 0.024(2) 0.024(3) 0.005(2) -0.001(2) 0.0023(19)
C12 0.024(2) 0.024(2) 0.019(3) -0.0005(18) -0.0010(18) 0.0058(17)
C13 0.028(2) 0.081(4) 0.021(3) -0.001(3) 0.002(2) -0.009(3)
C14 0.036(3) 0.093(4) 0.027(4) -0.019(3) 0.005(3) -0.020(3)
C15 0.030(3) 0.062(4) 0.036(3) -0.005(3) 0.010(2) -0.013(2)
C16 0.035(3) 0.074(4) 0.022(3) 0.006(3) 0.003(2) -0.008(3)
C17 0.024(2) 0.058(4) 0.030(3) -0.002(3) 0.006(2) -0.007(2)
C18 0.052(4) 0.042(4) 0.125(7) -0.018(4) 0.035(4) 0.007(3)
C19 0.020(2) 0.032(3) 0.006(2) 0.0018(19) -0.0033(19) -0.005(2)
C20 0.016(2) 0.037(3) 0.017(3) -0.003(2) -0.0068(19) -0.010(2)
C21 0.023(2) 0.025(2) 0.011(2) -0.0029(18) 0.0023(18) -0.0012(19)
C22 0.021(2) 0.027(2) 0.006(2) 0.0034(18) -0.0025(17) -0.0007(18)
C23 0.012(2) 0.021(2) 0.016(3) -0.0034(19) -0.0045(18) -0.0016(17)
C24 0.015(2) 0.017(2) 0.021(3) 0.0044(19) 0.0011(19) -0.0023(17)
C25 0.020(2) 0.018(2) 0.012(2) 0.0017(18) 0.0008(18) -0.0032(18)
C26 0.019(2) 0.016(2) 0.021(2) 0.0017(18) 0.0003(18) -0.0062(16)
C27 0.024(2) 0.032(3) 0.014(2) 0.0032(19) -0.0037(18) -0.0076(19)
C28 0.024(2) 0.034(3) 0.017(3) 0.007(2) -0.0042(19) -0.010(2)
C29 0.022(2) 0.022(2) 0.014(2) 0.0003(18) 0.0017(18) -0.0021(18)
C30 0.044(3) 0.035(3) 0.020(3) 0.005(2) 0.000(2) -0.016(2)
C31 0.019(2) 0.028(3) 0.018(2) 0.0021(18) -0.0006(18) -0.0056(17)
C32 0.031(3) 0.056(3) 0.018(3) 0.019(2) -0.011(2) 0.003(2)
F1 0.049(2) 0.210(6) 0.033(2) -0.033(3) 0.0020(19) -0.059(3)
F2 0.050(2) 0.193(5) 0.022(2) 0.013(3) -0.0009(16) -0.055(3)

loop_
_atom_type_symbol
_atom_type_description
_atom_type_scat_dispersion_real
_atom_type_scat_dispersion_imag
_atom_type_scat_source
C C 0.0033 0.0016 'International Tables Vol C Tables 4.2.6.8 and 6.1.1.4'
H H 0.0000 0.0000 'International Tables Vol C Tables 4.2.6.8 and 6.1.1.4'
N N 0.0061 0.0033 'International Tables Vol C Tables 4.2.6.8 and 6.1.1.4'
O O 0.0106 0.0060 'International Tables Vol C Tables 4.2.6.8 and 6.1.1.4'
F F 0.0171 0.0103 'International Tables Vol C Tables 4.2.6.8 and 6.1.1.4'
S S 0.1246 0.1234 'International Tables Vol C Tables 4.2.6.8 and 6.1.1.4'
Ru Ru -1.2594 0.8363 'International Tables Vol C Tables 4.2.6.8 and 6.1.1.4'

loop_
_geom_angle_atom_site_label_1
_geom_angle_atom_site_label_2
_geom_angle_atom_site_label_3
_geom_angle
_geom_angle_site_symmetry_1
_geom_angle_site_symmetry_3
_geom_angle_publ_flag
C8 Ru1 N1 93.43(19) . . ?
C8 Ru1 N6 95.1(2) . . ?
N1 Ru1 N6 171.29(17) . . ?
C8 Ru1 N2 99.44(18) . . ?
N1 Ru1 N2 87.44(11) . . ?
N6 Ru1 N2 92.98(19) . . ?
C8 Ru1 N3 78.1(2) . . ?
N1 Ru1 N3 91.54(19) . . ?
N6 Ru1 N3 88.41(12) . . ?
N2 Ru1 N3 177.3(2) . . ?
C8 Ru1 N7 170.62(19) . . ?
N1 Ru1 N7 92.02(16) . . ?
N6 Ru1 N7 79.30(16) . . ?
N2 Ru1 N7 88.43(16) . . ?
N3 Ru1 N7 94.09(17) . . ?
C1 N1 Ru1 171.8(4) . . ?
C2 N2 Ru1 164.3(4) . . ?
C7 N3 C3 116.3(5) . . ?
C7 N3 Ru1 116.7(3) . . ?
C3 N3 Ru1 126.8(4) . . ?
C9 N4 C8 111.7(4) . . ?
C9 N4 C7 130.3(4) . . ?
C8 N4 C7 117.9(4) . . ?
C8 N5 C10 110.6(4) . . ?
C8 N5 C11 125.7(4) . . ?
C10 N5 C11 123.4(3) . . ?
C19 N6 C23 117.4(4) . . ?
C19 N6 Ru1 127.6(4) . . ?
C23 N6 Ru1 115.0(3) . . ?
C28 N7 C24 119.3(4) . . ?
C28 N7 Ru1 126.5(3) . . ?
C24 N7 Ru1 114.1(3) . . ?
C29 O2 C30 117.2(3) . . ?
C31 O4 C32 114.9(3) . . ?
N1 C1 S1 176.4(5) . . ?
N2 C2 S2 177.7(5) . . ?
N3 C3 C4 121.9(5) . . ?
N3 C3 H3 119.0 . . ?
C4 C3 H3 119.0 . . ?
C5 C4 C3 120.7(5) . . ?
C5 C4 H4 119.7 . . ?
C3 C4 H4 119.7 . . ?
C4 C5 C6 117.8(5) . . ?
C4 C5 C18 120.7(6) . . ?
C6 C5 C18 121.5(6) . . ?
C5 C6 C7 119.1(5) . . ?
C5 C6 H6 120.5 . . ?
C7 C6 H6 120.5 . . ?
N3 C7 C6 124.2(5) . . ?
N3 C7 N4 112.7(4) . . ?
C6 C7 N4 123.1(5) . . ?
N5 C8 N4 103.4(4) . . ?
N5 C8 Ru1 142.3(4) . . ?
N4 C8 Ru1 114.4(3) . . ?
C10 C9 N4 106.6(5) . . ?
C10 C9 H9 126.7 . . ?
N4 C9 H9 126.7 . . ?
C9 C10 N5 107.7(4) . . ?
C9 C10 H10 126.1 . . ?
N5 C10 H10 126.1 . . ?
N5 C11 C12 113.0(3) . . ?
N5 C11 H11A 109.0 . . ?
C12 C11 H11A 109.0 . . ?
N5 C11 H11B 109.0 . . ?
C12 C11 H11B 109.0 . . ?
H11A C11 H11B 107.8 . . ?
C13 C12 C17 119.0(4) . . ?
C13 C12 C11 120.7(4) . . ?
C17 C12 C11 120.3(4) . . ?
C12 C13 C14 119.4(5) . . ?
C12 C13 H13 120.3 . . ?
C14 C13 H13 120.3 . . ?
F1 C14 C15 117.3(5) . . ?
F1 C14 C13 119.6(6) . . ?
C15 C14 C13 123.0(5) . . ?
C16 C15 C14 115.2(5) . . ?
C16 C15 H15 122.4 . . ?
C14 C15 H15 122.4 . . ?
F2 C16 C17 119.5(5) . . ?
F2 C16 C15 115.6(5) . . ?
C17 C16 C15 124.9(5) . . ?
C16 C17 C12 118.4(5) . . ?
C16 C17 H17 120.8 . . ?
C12 C17 H17 120.8 . . ?
C5 C18 H18A 109.5 . . ?
C5 C18 H18B 109.5 . . ?
H18A C18 H18B 109.5 . . ?
C5 C18 H18C 109.5 . . ?
H18A C18 H18C 109.5 . . ?
H18B C18 H18C 109.5 . . ?
N6 C19 C20 124.1(4) . . ?
N6 C19 H19 118.0 . . ?
C20 C19 H19 118.0 . . ?
C21 C20 C19 118.3(4) . . ?
C21 C20 H20 120.9 . . ?
C19 C20 H20 120.9 . . ?
C22 C21 C20 118.7(4) . . ?
C22 C21 C29 120.8(4) . . ?
C20 C21 C29 120.3(4) . . ?
C21 C22 C23 120.5(4) . . ?
C21 C22 H22 119.7 . . ?
C23 C22 H22 119.7 . . ?
C22 C23 N6 120.9(4) . . ?
C22 C23 C24 123.2(4) . . ?
N6 C23 C24 115.9(4) . . ?
N7 C24 C25 120.4(4) . . ?
N7 C24 C23 115.6(4) . . ?
C25 C24 C23 123.9(4) . . ?
C24 C25 C26 119.8(4) . . ?
C24 C25 H25 120.1 . . ?
C26 C25 H25 120.1 . . ?
C27 C26 C25 118.8(4) . . ?
C27 C26 C31 118.5(4) . . ?
C25 C26 C31 122.7(4) . . ?
C26 C27 C28 118.3(4) . . ?
C26 C27 H27 120.9 . . ?
C28 C27 H27 120.9 . . ?
N7 C28 C27 123.3(4) . . ?
N7 C28 H28 118.4 . . ?
C27 C28 H28 118.4 . . ?
O1 C29 O2 125.0(4) . . ?
O1 C29 C21 124.7(4) . . ?
O2 C29 C21 110.3(3) . . ?
O2 C30 H30A 109.5 . . ?
O2 C30 H30B 109.5 . . ?
H30A C30 H30B 109.5 . . ?
O2 C30 H30C 109.5 . . ?
H30A C30 H30C 109.5 . . ?
H30B C30 H30C 109.5 . . ?
O3 C31 O4 124.7(4) . . ?
O3 C31 C26 123.4(4) . . ?
O4 C31 C26 111.9(3) . . ?
O4 C32 H32A 109.5 . . ?
O4 C32 H32B 109.5 . . ?
H32A C32 H32B 109.5 . . ?
O4 C32 H32C 109.5 . . ?
H32A C32 H32C 109.5 . . ?
H32B C32 H32C 109.5 . . ?

loop_
_geom_bond_atom_site_label_1
_geom_bond_atom_site_label_2
_geom_bond_distance
_geom_bond_site_symmetry_2
_geom_bond_publ_flag
Ru1 C8 2.004(5) . ?
Ru1 N1 2.039(5) . ?
Ru1 N6 2.051(5) . ?
Ru1 N2 2.053(5) . ?
Ru1 N3 2.068(5) . ?
Ru1 N7 2.111(4) . ?
S1 C1 1.633(6) . ?
S2 C2 1.665(6) . ?
N1 C1 1.177(6) . ?
N2 C2 1.127(6) . ?
N3 C7 1.346(7) . ?
N3 C3 1.355(6) . ?
N4 C9 1.387(6) . ?
N4 C8 1.391(7) . ?
N4 C7 1.396(6) . ?
N5 C8 1.348(6) . ?
N5 C10 1.423(6) . ?
N5 C11 1.457(5) . ?
N6 C19 1.328(6) . ?
N6 C23 1.387(6) . ?
N7 C28 1.331(6) . ?
N7 C24 1.361(6) . ?
O1 C29 1.204(5) . ?
O2 C29 1.327(5) . ?
O2 C30 1.451(5) . ?
O3 C31 1.193(5) . ?
O4 C31 1.336(5) . ?
O4 C32 1.439(5) . ?
C3 C4 1.401(8) . ?
C3 H3 0.9500 . ?
C4 C5 1.369(9) . ?
C4 H4 0.9500 . ?
C5 C6 1.379(8) . ?
C5 C18 1.507(8) . ?
C6 C7 1.388(7) . ?
C6 H6 0.9500 . ?
C9 C10 1.321(7) . ?
C9 H9 0.9500 . ?
C10 H10 0.9500 . ?
C11 C12 1.506(6) . ?
C11 H11A 0.9900 . ?
C11 H11B 0.9900 . ?
C12 C13 1.378(6) . ?
C12 C17 1.381(7) . ?
C13 C14 1.382(8) . ?
C13 H13 0.9500 . ?
C14 F1 1.356(7) . ?
C14 C15 1.364(8) . ?
C15 C16 1.364(7) . ?
C15 H15 0.9500 . ?
C16 F2 1.356(7) . ?
C16 C17 1.363(7) . ?
C17 H17 0.9500 . ?
C18 H18A 0.9800 . ?
C18 H18B 0.9800 . ?
C18 H18C 0.9800 . ?
C19 C20 1.393(7) . ?
C19 H19 0.9500 . ?
C20 C21 1.390(6) . ?
C20 H20 0.9500 . ?
C21 C22 1.376(6) . ?
C21 C29 1.504(6) . ?
C22 C23 1.386(6) . ?
C22 H22 0.9500 . ?
C23 C24 1.462(6) . ?
C24 C25 1.391(7) . ?
C25 C26 1.405(6) . ?
C25 H25 0.9500 . ?
C26 C27 1.383(6) . ?
C26 C31 1.504(6) . ?
C27 C28 1.392(6) . ?
C27 H27 0.9500 . ?
C28 H28 0.9500 . ?
C30 H30A 0.9800 . ?
C30 H30B 0.9800 . ?
C30 H30C 0.9800 . ?
C32 H32A 0.9800 . ?
C32 H32B 0.9800 . ?
C32 H32C 0.9800 . ?

loop_
_platon_squeeze_void_nr
_platon_squeeze_void_average_x
_platon_squeeze_void_average_y
_platon_squeeze_void_average_z
_platon_squeeze_void_volume
_platon_squeeze_void_count_electrons
1 0.162 0.250 -0.097 444.5 75.3
2 0.662 0.750 -0.097 444.5 75.3
3 0.426 0.834 0.141 59.1 2.7
4 0.926 0.334 0.141 59.1 2.7
5 0.426 0.166 0.641 59.1 2.6
6 0.926 0.666 0.641 59.1 2.6
